data_2229510
loop_
_publ_author_name
'Moon, Suk-Hee'
'Kim, Tae Ho'
'Park, Ki-Min'

_publ_section_title
;
 5,5'-Bis[(1<i>H</i>-imidazol-1-yl)methyl]-2,2'-bipyridine methanol
 disolvate
;
_journal_coeditor_code SJ5094
_journal_issue 3
_journal_name_full 'Acta Crystallographica Section E'
_journal_page_first o554
_journal_paper_doi 10.1107/S1600536811003643
_journal_volume 67
_journal_year 2011
_chemical_formula_iupac 'C18 H16 N6, 2C H4 O'
_chemical_formula_moiety 'C18 H16 N6, 2(C H4 O)'
_chemical_formula_sum 'C20 H24 N6 O2'
_chemical_formula_weight 380.45
_chemical_name_systematic
;
5,5'-Bis[(1<i>H</i>-imidazol-1-yl)methyl]-2,2'-bipyridine methanol disolvate
;
_space_group_IT_number 14
_symmetry_cell_setting monoclinic
_symmetry_space_group_name_Hall '-P 2ybc'
_symmetry_space_group_name_H-M 'P 1 21/c 1'
_atom_sites_solution_hydrogens geom
_atom_sites_solution_primary direct
_atom_sites_solution_secondary difmap
_audit_creation_method SHELXTL
_cell_angle_alpha 90.00
_cell_angle_beta 93.805(2)
_cell_angle_gamma 90.00
_cell_formula_units_Z 2
_cell_length_a 4.5653(4)
_cell_length_b 14.7886(12)
_cell_length_c 14.5378(11)
_cell_measurement_reflns_used 2441
_cell_measurement_temperature 173(2)
_cell_measurement_theta_max 28.15
_cell_measurement_theta_min 2.75
_cell_volume 979.35(14)
_computing_cell_refinement 'SAINT (Bruker, 2006)'
_computing_data_collection 'APEX2 (Bruker, 2006)'
_computing_data_reduction 'SAINT (Bruker, 2006)'
_computing_molecular_graphics
;
SHELXTL (Sheldrick, 2008) and DIAMOND (Brandenburg, 1998)
;
_computing_publication_material 'SHELXTL (Sheldrick, 2008)'
_computing_structure_refinement 'SHELXTL (Sheldrick, 2008)'
_computing_structure_solution 'SHELXTL (Sheldrick, 2008)'
_diffrn_ambient_temperature 173(2)
_diffrn_measured_fraction_theta_full 0.998
_diffrn_measured_fraction_theta_max 0.998
_diffrn_measurement_device_type 'Bruker APEXII CCD'
_diffrn_measurement_method '\f and \w'
_diffrn_radiation_monochromator graphite
_diffrn_radiation_source 'fine-focus sealed tube'
_diffrn_radiation_type MoK\a
_diffrn_radiation_wavelength 0.71073
_diffrn_reflns_av_R_equivalents 0.0532
_diffrn_reflns_av_sigmaI/netI 0.0439
_diffrn_reflns_limit_h_max 5
_diffrn_reflns_limit_h_min -4
_diffrn_reflns_limit_k_max 18
_diffrn_reflns_limit_k_min -18
_diffrn_reflns_limit_l_max 18
_diffrn_reflns_limit_l_min -16
_diffrn_reflns_number 5948
_diffrn_reflns_theta_full 26.99
_diffrn_reflns_theta_max 26.99
_diffrn_reflns_theta_min 1.97
_diffrn_standards_number 0
_exptl_absorpt_coefficient_mu 0.087
_exptl_absorpt_correction_T_max 0.9913
_exptl_absorpt_correction_T_min 0.9701
_exptl_absorpt_correction_type multi-scan
_exptl_absorpt_process_details '(SADABS; Sheldrick, 1996)'
_exptl_crystal_colour colorless
_exptl_crystal_density_diffrn 1.290
_exptl_crystal_density_method 'not measured'
_exptl_crystal_description plate
_exptl_crystal_F_000 404
_exptl_crystal_size_max 0.35
_exptl_crystal_size_mid 0.30
_exptl_crystal_size_min 0.10
_refine_diff_density_max 0.213
_refine_diff_density_min -0.236
_refine_ls_extinction_method none
_refine_ls_goodness_of_fit_ref 1.086
_refine_ls_hydrogen_treatment constr
_refine_ls_matrix_type full
_refine_ls_number_parameters 128
_refine_ls_number_reflns 2136
_refine_ls_number_restraints 0
_refine_ls_restrained_S_all 1.086
_refine_ls_R_factor_all 0.0581
_refine_ls_R_factor_gt 0.0411
_refine_ls_shift/su_max_lt 0.001
_refine_ls_shift/su_mean 0.000
_refine_ls_structure_factor_coef Fsqd
_refine_ls_weighting_details 'calc w=1/[\s^2^(Fo^2^)+(0.0772P)^2^+0.1442P] where P=(Fo^2^+2Fc^2^)/3'
_refine_ls_weighting_scheme calc
_refine_ls_wR_factor_gt 0.1198
_refine_ls_wR_factor_ref 0.1438
_reflns_number_gt 1619
_reflns_number_total 2136
_reflns_threshold_expression I>2\s(I)
_cod_data_source_file sj5094.cif
_cod_data_source_block I
_cod_original_sg_symbol_H-M 'P 21/c'
_cod_database_code 2229510
_cod_database_fobs_code 2229510

loop_
_symmetry_equiv_pos_as_xyz
'x, y, z'
'-x, y+1/2, -z+1/2'
'-x, -y, -z'
'x, -y-1/2, z-1/2'

loop_
_atom_site_type_symbol
_atom_site_label
_atom_site_fract_x
_atom_site_fract_y
_atom_site_fract_z
_atom_site_U_iso_or_equiv
_atom_site_adp_type
_atom_site_calc_flag
_atom_site_refinement_flags
_atom_site_occupancy
_atom_site_disorder_assembly
_atom_site_disorder_group
N N1 0.8022(3) 0.40136(8) 0.45831(9) 0.0287(3) Uani d . 1 . .
N N2 0.4002(3) 0.36956(9) 0.17390(9) 0.0281(3) Uani d . 1 . .
N N3 0.5877(4) 0.36182(11) 0.03818(10) 0.0441(4) Uani d . 1 . .
C C1 0.5974(4) 0.37871(10) 0.39254(11) 0.0301(4) Uani d . 1 . .
H H1 0.5329 0.3176 0.3901 0.036 Uiso calc R 1 . .
C C2 0.4722(3) 0.43832(10) 0.32748(10) 0.0254(4) Uani d . 1 . .
C C3 0.5628(4) 0.52770(11) 0.33297(11) 0.0302(4) Uani d . 1 . .
H H3 0.4831 0.5710 0.2900 0.036 Uiso calc R 1 . .
C C4 0.7704(4) 0.55308(10) 0.40161(11) 0.0290(4) Uani d . 1 . .
H H4 0.8328 0.6143 0.4070 0.035 Uiso calc R 1 . .
C C5 0.8868(3) 0.48825(9) 0.46263(10) 0.0230(3) Uani d . 1 . .
C C6 0.2535(4) 0.40622(11) 0.25242(11) 0.0309(4) Uani d . 1 . .
H H6B 0.1273 0.3589 0.2774 0.037 Uiso calc R 1 . .
H H6A 0.1260 0.4573 0.2313 0.037 Uiso calc R 1 . .
C C7 0.4342(4) 0.41095(12) 0.09281(12) 0.0370(4) Uani d . 1 . .
H H7 0.3563 0.4689 0.0770 0.044 Uiso calc R 1 . .
C C8 0.6558(4) 0.28448(12) 0.08778(13) 0.0408(5) Uani d . 1 . .
H H8 0.7665 0.2353 0.0663 0.049 Uiso calc R 1 . .
C C9 0.5437(4) 0.28818(11) 0.17102(12) 0.0357(4) Uani d . 1 . .
H H9 0.5604 0.2436 0.2181 0.043 Uiso calc R 1 . .
O O1 0.2950(3) 0.64181(9) 0.14603(8) 0.0371(3) Uani d . 1 . .
H H1A 0.3447 0.6360 0.0917 0.056 Uiso calc R 1 . .
C C10 -0.0113(4) 0.65194(15) 0.14519(15) 0.0484(5) Uani d . 1 . .
H H10B -0.0687 0.6604 0.2084 0.073 Uiso calc R 1 . .
H H10A -0.1069 0.5977 0.1186 0.073 Uiso calc R 1 . .
H H10C -0.0717 0.7048 0.1080 0.073 Uiso calc R 1 . .

loop_
_atom_site_aniso_label
_atom_site_aniso_U_11
_atom_site_aniso_U_22
_atom_site_aniso_U_33
_atom_site_aniso_U_12
_atom_site_aniso_U_13
_atom_site_aniso_U_23
N1 0.0345(8) 0.0239(7) 0.0274(7) -0.0042(5) 0.0002(6) 0.0016(5)
N2 0.0318(8) 0.0278(7) 0.0244(7) 0.0002(5) 0.0000(6) -0.0046(5)
N3 0.0533(10) 0.0507(9) 0.0289(8) 0.0131(8) 0.0063(7) -0.0033(7)
C1 0.0367(9) 0.0246(8) 0.0290(8) -0.0063(6) 0.0016(7) -0.0023(6)
C2 0.0250(8) 0.0304(8) 0.0215(7) 0.0000(6) 0.0065(6) -0.0043(6)
C3 0.0337(9) 0.0288(8) 0.0279(8) 0.0038(7) -0.0008(7) 0.0034(6)
C4 0.0351(9) 0.0219(8) 0.0296(8) -0.0011(6) -0.0009(7) 0.0008(6)
C5 0.0256(8) 0.0240(7) 0.0201(7) 0.0001(6) 0.0065(6) -0.0015(5)
C6 0.0267(9) 0.0379(9) 0.0283(9) -0.0004(6) 0.0034(7) -0.0065(7)
C7 0.0471(11) 0.0361(9) 0.0280(9) 0.0088(8) 0.0030(8) 0.0007(7)
C8 0.0483(11) 0.0390(10) 0.0345(10) 0.0132(8) -0.0015(8) -0.0112(8)
C9 0.0456(11) 0.0273(8) 0.0337(9) 0.0037(7) -0.0014(8) -0.0043(7)
O1 0.0342(7) 0.0493(7) 0.0277(6) 0.0074(5) 0.0024(5) 0.0017(5)
C10 0.0350(10) 0.0590(13) 0.0515(12) 0.0067(9) 0.0053(9) -0.0012(9)

loop_
_atom_type_symbol
_atom_type_description
_atom_type_scat_dispersion_real
_atom_type_scat_dispersion_imag
_atom_type_scat_source
C C 0.0033 0.0016 'International Tables Vol C Tables 4.2.6.8 and 6.1.1.4'
H H 0.0000 0.0000 'International Tables Vol C Tables 4.2.6.8 and 6.1.1.4'
N N 0.0061 0.0033 'International Tables Vol C Tables 4.2.6.8 and 6.1.1.4'
O O 0.0106 0.0060 'International Tables Vol C Tables 4.2.6.8 and 6.1.1.4'

loop_
_geom_angle_atom_site_label_1
_geom_angle_atom_site_label_2
_geom_angle_atom_site_label_3
_geom_angle_site_symmetry_1
_geom_angle_site_symmetry_3
_geom_angle
_geom_angle_publ_flag
C1 N1 C5 . . 117.36(14) ?
C7 N2 C9 . . 106.80(14) ?
C7 N2 C6 . . 126.80(14) ?
C9 N2 C6 . . 126.30(14) ?
C7 N3 C8 . . 104.71(15) ?
N1 C1 C2 . . 124.46(14) ?
N1 C1 H1 . . 117.8 ?
C2 C1 H1 . . 117.8 ?
C3 C2 C1 . . 117.31(15) ?
C3 C2 C6 . . 121.56(15) ?
C1 C2 C6 . . 121.11(14) ?
C4 C3 C2 . . 119.24(15) ?
C4 C3 H3 . . 120.4 ?
C2 C3 H3 . . 120.4 ?
C3 C4 C5 . . 119.28(14) ?
C3 C4 H4 . . 120.4 ?
C5 C4 H4 . . 120.4 ?
N1 C5 C4 . . 122.32(14) ?
N1 C5 C5 . 3_766 116.18(16) ?
C4 C5 C5 . 3_766 121.50(16) ?
N2 C6 C2 . . 111.44(13) ?
N2 C6 H6B . . 109.3 ?
C2 C6 H6B . . 109.3 ?
N2 C6 H6A . . 109.3 ?
C2 C6 H6A . . 109.3 ?
H6B C6 H6A . . 108.0 ?
N3 C7 N2 . . 112.04(16) ?
N3 C7 H7 . . 124.0 ?
N2 C7 H7 . . 124.0 ?
C9 C8 N3 . . 110.55(15) ?
C9 C8 H8 . . 124.7 ?
N3 C8 H8 . . 124.7 ?
C8 C9 N2 . . 105.89(15) ?
C8 C9 H9 . . 127.1 ?
N2 C9 H9 . . 127.1 ?
C10 O1 H1A . . 109.5 ?
O1 C10 H10B . . 109.5 ?
O1 C10 H10A . . 109.5 ?
H10B C10 H10A . . 109.5 ?
O1 C10 H10C . . 109.5 ?
H10B C10 H10C . . 109.5 ?
H10A C10 H10C . . 109.5 ?

loop_
_geom_bond_atom_site_label_1
_geom_bond_atom_site_label_2
_geom_bond_site_symmetry_2
_geom_bond_distance
_geom_bond_publ_flag
N1 C1 . 1.335(2) ?
N1 C5 . 1.3420(19) ?
N2 C7 . 1.346(2) ?
N2 C9 . 1.372(2) ?
N2 C6 . 1.4653(19) ?
N3 C7 . 1.313(2) ?
N3 C8 . 1.377(2) ?
C1 C2 . 1.388(2) ?
C1 H1 . 0.9500 ?
C2 C3 . 1.386(2) ?
C2 C6 . 1.506(2) ?
C3 C4 . 1.382(2) ?
C3 H3 . 0.9500 ?
C4 C5 . 1.388(2) ?
C4 H4 . 0.9500 ?
C5 C5 3_766 1.490(3) ?
C6 H6B . 0.9900 ?
C6 H6A . 0.9900 ?
C7 H7 . 0.9500 ?
C8 C9 . 1.346(3) ?
C8 H8 . 0.9500 ?
C9 H9 . 0.9500 ?
O1 C10 . 1.406(2) ?
O1 H1A . 0.8400 ?
C10 H10B . 0.9800 ?
C10 H10A . 0.9800 ?
C10 H10C . 0.9800 ?

loop_
_geom_hbond_atom_site_label_D
_geom_hbond_atom_site_label_H
_geom_hbond_atom_site_label_A
_geom_hbond_site_symmetry_A
_geom_hbond_distance_DH
_geom_hbond_distance_HA
_geom_hbond_distance_DA
_geom_hbond_angle_DHA
_geom_hbond_publ_flag
O1 H1A N3 3_665 0.84 1.93 2.7662(19) 171 y
C3 H3 O1 . 0.95 2.44 3.360(2) 162 y
C8 H8 N1 4_565 0.95 2.57 3.422(2) 149 y
C9 H9 O1 2_645 0.95 2.54 3.470(2) 168 y

loop_
_geom_torsion_atom_site_label_1
_geom_torsion_atom_site_label_2
_geom_torsion_atom_site_label_3
_geom_torsion_atom_site_label_4
_geom_torsion_site_symmetry_1
_geom_torsion_site_symmetry_2
_geom_torsion_site_symmetry_3
_geom_torsion_site_symmetry_4
_geom_torsion
_geom_torsion_publ_flag
C5 N1 C1 C2 . . . . 1.6(2) ?
N1 C1 C2 C3 . . . . -1.5(2) ?
N1 C1 C2 C6 . . . . 176.79(15) ?
C1 C2 C3 C4 . . . . 0.1(2) ?
C6 C2 C3 C4 . . . . -178.13(14) ?
C2 C3 C4 C5 . . . . 1.0(2) ?
C1 N1 C5 C4 . . . . -0.3(2) ?
C1 N1 C5 C5 . . . 3_766 179.33(15) ?
C3 C4 C5 N1 . . . . -0.9(2) ?
C3 C4 C5 C5 . . . 3_766 179.44(16) ?
C7 N2 C6 C2 . . . . -102.61(19) ?
C9 N2 C6 C2 . . . . 73.5(2) ?
C3 C2 C6 N2 . . . . 94.07(17) ?
C1 C2 C6 N2 . . . . -84.11(18) ?
C8 N3 C7 N2 . . . . -0.1(2) ?
C9 N2 C7 N3 . . . . 0.3(2) ?
C6 N2 C7 N3 . . . . 177.02(15) ?
C7 N3 C8 C9 . . . . -0.1(2) ?
N3 C8 C9 N2 . . . . 0.3(2) ?
C7 N2 C9 C8 . . . . -0.3(2) ?
C6 N2 C9 C8 . . . . -177.10(16) ?
